data_7031208
loop_
_publ_author_name
'Fang, Yang-Yang'
'Gong, Wei-Jie'
'Shang, Xiu-Juan'
'Li, Hong-Xi'
'Gao, Jun'
'Lang, Jian-Ping'

_publ_section_title
;
 Synthesis and structure of a ferric complex of
 2,6-di(1H-pyrazol-3-yl)pyridine and its excellent performance in the
 redox-controlled living ring-opening polymerization of \e-caprolactone.
;
_journal_issue 22
_journal_name_full 'Dalton transactions (Cambridge, England : 2003)'
_journal_page_first 8282
_journal_page_last 8289
_journal_paper_doi 10.1039/c4dt00475b
_journal_volume 43
_journal_year 2014
_chemical_formula_moiety 'C11 H7 Cl2 Fe N5 '
_chemical_formula_sum 'C11 H7 Cl2 Fe N5'
_chemical_formula_weight 335.97
_chemical_name_systematic
; 
 ? 
;
_space_group_IT_number 15
_symmetry_cell_setting monoclinic
_symmetry_space_group_name_Hall '-C 2yc'
_symmetry_space_group_name_H-M 'C 1 2/c 1'
_atom_sites_solution_hydrogens geom
_atom_sites_solution_primary direct
_atom_sites_solution_secondary difmap
_audit_creation_method SHELXL-97
_cell_angle_alpha 90.00
_cell_angle_beta 104.40(3)
_cell_angle_gamma 90.00
_cell_formula_units_Z 4
_cell_length_a 10.221(2)
_cell_length_b 17.195(3)
_cell_length_c 7.9908(16)
_cell_measurement_reflns_used 3259
_cell_measurement_temperature 293(2)
_cell_measurement_theta_max 27.4584
_cell_measurement_theta_min 3.1420
_cell_volume 1360.3(5)
_computing_cell_refinement 'CrystalClear, Ver. 1.30 (Rigaku/MSC, 2001)'
_computing_data_collection 'CrystalClear, Ver. 1.30 (Rigaku/MSC, 2001)'
_computing_data_reduction 'CrystalStructure, Ver. 3.60 (Rigaku/MSC, 2004)'
_computing_molecular_graphics 'ORTEPII (Johnson, 1976)'
_computing_publication_material SHELXL97
_computing_structure_refinement 'SHELXL-97 (Sheldrick, 1997)'
_computing_structure_solution 'SHELXS-97 (Sheldrick, 1990)'
_diffrn_ambient_temperature 293(2)
_diffrn_measured_fraction_theta_full 0.982
_diffrn_measured_fraction_theta_max 0.982
_diffrn_measurement_device_type 'Rigaku MercuryCCD area detector'
_diffrn_measurement_method \w
_diffrn_radiation_monochromator graphite
_diffrn_radiation_source 'fine-focus sealed tube'
_diffrn_radiation_type MoK\a
_diffrn_radiation_wavelength 0.71073
_diffrn_reflns_av_R_equivalents 0.0244
_diffrn_reflns_av_unetI/netI 0.0324
_diffrn_reflns_limit_h_max 13
_diffrn_reflns_limit_h_min -12
_diffrn_reflns_limit_k_max 18
_diffrn_reflns_limit_k_min -22
_diffrn_reflns_limit_l_max 8
_diffrn_reflns_limit_l_min -10
_diffrn_reflns_number 3746
_diffrn_reflns_theta_full 27.46
_diffrn_reflns_theta_max 27.46
_diffrn_reflns_theta_min 3.54
_diffrn_standards_decay_% 0
_diffrn_standards_interval_count 0
_diffrn_standards_interval_time 0
_diffrn_standards_number 0
_exptl_absorpt_coefficient_mu 1.492
_exptl_absorpt_correction_T_max 0.861
_exptl_absorpt_correction_T_min 0.706
_exptl_absorpt_correction_type multi-scan
_exptl_absorpt_process_details 'Jacobson, R. (1998) Private communication to Rigaku Company, Tokyo, Japan.'
_exptl_crystal_colour Yellow
_exptl_crystal_density_diffrn 1.64
_exptl_crystal_density_method 'not measured'
_exptl_crystal_description Prism
_exptl_crystal_F_000 668
_exptl_crystal_size_max 0.9000
_exptl_crystal_size_mid 0.2000
_exptl_crystal_size_min 0.1000
_refine_diff_density_max 0.500
_refine_diff_density_min -0.537
_refine_diff_density_rms 0.152
_refine_ls_extinction_coef 0.0131(14)
_refine_ls_extinction_expression Fc^*^=kFc[1+0.001xFc^2^\l^3^/sin(2\q)]^-1/4^
_refine_ls_extinction_method SHELXL
_refine_ls_goodness_of_fit_ref 0.897
_refine_ls_hydrogen_treatment mixed
_refine_ls_matrix_type full
_refine_ls_number_parameters 89
_refine_ls_number_reflns 1530
_refine_ls_number_restraints 0
_refine_ls_restrained_S_all 0.897
_refine_ls_R_factor_all 0.0441
_refine_ls_R_factor_gt 0.0372
_refine_ls_shift/su_max 0.000
_refine_ls_shift/su_mean 0.000
_refine_ls_structure_factor_coef Fsqd
_refine_ls_weighting_details 'calc w=1/[\s^2^(Fo^2^)+(0.0793P)^2^+0.0000P] where P=(Fo^2^+2Fc^2^)/3'
_refine_ls_weighting_scheme calc
_refine_ls_wR_factor_gt 0.0971
_refine_ls_wR_factor_ref 0.1012
_reflns_number_gt 1276
_reflns_number_total 1530
_reflns_threshold_expression >2sigma(I)
_cod_data_source_file c4dt00475b2.cif
_cod_data_source_block 2
_cod_depositor_comments
;
The following automatic conversions were performed:

'_exptl_absorpt_correction_type' value 'Multi-scan' changed to
'multi-scan' according to
/usr/data/users/saulius/crontab/automatic-downloads/current/RSC/lib/dictionaries/cif_core.dic
dictionary named 'cif_core.dic' version 2.4.2 from 2011-04-26.

Automatic conversion script
Id: cif_fix_values 2281 2013-09-26 08:29:07Z andrius 
;
_cod_original_sg_symbol_Hall '-C 2yc '
_cod_original_sg_symbol_H-M 'C 2/c'
_cod_original_formula_sum 'C11 H7 Cl2 Fe N5 '
_cod_database_code 7031208

loop_
_symmetry_equiv_pos_as_xyz
'x, y, z'
'-x, y, -z+1/2'
'x+1/2, y+1/2, z'
'-x+1/2, y+1/2, -z+1/2'
'-x, -y, -z'
'x, -y, z-1/2'
'-x+1/2, -y+1/2, -z'
'x+1/2, -y+1/2, z-1/2'

loop_
_atom_site_label
_atom_site_type_symbol
_atom_site_fract_x
_atom_site_fract_y
_atom_site_fract_z
_atom_site_U_iso_or_equiv
_atom_site_adp_type
_atom_site_occupancy
_atom_site_symmetry_multiplicity
_atom_site_calc_flag
_atom_site_refinement_flags
Fe1 Fe 0.0000 0.12261(2) 0.2500 0.03134(19) Uani 1 2 d S
Cl1 Cl 0.18592(5) 0.05864(3) 0.19499(8) 0.0406(2) Uani 1 1 d .
N1 N -0.09075(17) 0.15710(11) -0.0169(2) 0.0317(4) Uani 1 1 d .
C1 C 0.0000 0.4054(2) 0.2500 0.0414(8) Uani 1 2 d S
H1 H 0.0000 0.4595 0.2500 0.050 Uiso 1 2 calc SR
N2 N -0.1385(2) 0.12302(11) -0.1716(2) 0.0354(4) Uani 1 1 d .
C2 C -0.0531(2) 0.36564(13) 0.0972(3) 0.0376(5) Uani 1 1 d .
H2 H -0.0890 0.3923 -0.0052 0.045 Uiso 1 1 calc R
C3 C -0.05109(19) 0.28504(12) 0.1016(3) 0.0293(4) Uani 1 1 d .
N3 N 0.0000 0.24625(14) 0.2500 0.0290(5) Uani 1 2 d S
C4 C -0.1012(2) 0.23384(12) -0.0466(3) 0.0287(4) Uani 1 1 d .
C5 C -0.1569(2) 0.24850(13) -0.2219(3) 0.0347(5) Uani 1 1 d .
H6 H -0.1750 0.2966 -0.2760 0.042 Uiso 1 1 calc R
C6 C -0.1791(2) 0.17668(14) -0.2963(3) 0.0384(5) Uani 1 1 d .
H7 H -0.2158 0.1666 -0.4129 0.046 Uiso 1 1 calc R

loop_
_atom_site_aniso_label
_atom_site_aniso_U_11
_atom_site_aniso_U_22
_atom_site_aniso_U_33
_atom_site_aniso_U_23
_atom_site_aniso_U_13
_atom_site_aniso_U_12
Fe1 0.0377(3) 0.0278(3) 0.0266(3) 0.000 0.00433(19) 0.000
Cl1 0.0429(4) 0.0340(3) 0.0440(3) -0.0034(2) 0.0091(3) 0.0047(2)
N1 0.0329(9) 0.0357(10) 0.0250(8) -0.0027(8) 0.0044(7) 0.0000(7)
C1 0.0482(19) 0.0308(15) 0.0417(18) 0.000 0.0043(16) 0.000
N2 0.0364(10) 0.0405(10) 0.0272(9) -0.0040(7) 0.0037(8) 0.0001(8)
C2 0.0391(12) 0.0363(11) 0.0338(11) 0.0046(9) 0.0022(10) 0.0008(9)
C3 0.0254(9) 0.0337(10) 0.0273(10) 0.0031(8) 0.0038(8) 0.0015(8)
N3 0.0272(11) 0.0333(13) 0.0257(12) 0.000 0.0048(10) 0.000
C4 0.0248(9) 0.0350(11) 0.0256(10) 0.0016(8) 0.0052(8) 0.0022(8)
C5 0.0339(11) 0.0431(12) 0.0249(10) 0.0044(9) 0.0030(9) 0.0030(9)
C6 0.0363(12) 0.0522(13) 0.0242(10) -0.0019(9) 0.0030(9) 0.0025(10)

loop_
_atom_type_symbol
_atom_type_description
_atom_type_scat_dispersion_real
_atom_type_scat_dispersion_imag
_atom_type_scat_source
C C 0.0033 0.0016 'International Tables Vol C Tables 4.2.6.8 and 6.1.1.4'
H H 0.0000 0.0000 'International Tables Vol C Tables 4.2.6.8 and 6.1.1.4'
N N 0.0061 0.0033 'International Tables Vol C Tables 4.2.6.8 and 6.1.1.4'
O O 0.0106 0.0060 'International Tables Vol C Tables 4.2.6.8 and 6.1.1.4'
Cl Cl 0.1484 0.1585 'International Tables Vol C Tables 4.2.6.8 and 6.1.1.4'
Fe Fe 0.3463 0.8444 'International Tables Vol C Tables 4.2.6.8 and 6.1.1.4'

loop_
_geom_angle_atom_site_label_1
_geom_angle_atom_site_label_2
_geom_angle_atom_site_label_3
_geom_angle
_geom_angle_site_symmetry_1
_geom_angle_site_symmetry_3
N3 Fe1 N1 74.26(5) . 2
N3 Fe1 N1 74.26(5) . .
N1 Fe1 N1 148.51(10) 2 .
N3 Fe1 Cl1 118.167(17) . 2
N1 Fe1 Cl1 96.44(5) 2 2
N1 Fe1 Cl1 98.28(5) . 2
N3 Fe1 Cl1 118.167(17) . .
N1 Fe1 Cl1 98.28(5) 2 .
N1 Fe1 Cl1 96.44(5) . .
Cl1 Fe1 Cl1 123.67(3) 2 .
C4 N1 N2 105.76(17) . .
C4 N1 Fe1 115.82(14) . .
N2 N1 Fe1 138.37(15) . .
C2 C1 C2 120.9(3) . 2
C2 C1 H1 119.6 . .
C2 C1 H1 119.6 2 .
N1 N2 C6 110.88(19) . .
C3 C2 C1 118.1(2) . .
C3 C2 H2 121.0 . .
C1 C2 H2 121.0 . .
N3 C3 C2 121.1(2) . .
N3 C3 C4 113.30(19) . .
C2 C3 C4 125.6(2) . .
C3 N3 C3 120.7(3) 2 .
C3 N3 Fe1 119.67(13) 2 .
C3 N3 Fe1 119.67(13) . .
N1 C4 C5 110.46(19) . .
N1 C4 C3 116.94(18) . .
C5 C4 C3 132.6(2) . .
C6 C5 C4 104.8(2) . .
C6 C5 H6 127.6 . .
C4 C5 H6 127.6 . .
N2 C6 C5 108.1(2) . .
N2 C6 H7 125.9 . .
C5 C6 H7 125.9 . .

loop_
_geom_bond_atom_site_label_1
_geom_bond_atom_site_label_2
_geom_bond_distance
_geom_bond_site_symmetry_2
Fe1 N3 2.126(2) .
Fe1 N1 2.1855(18) 2
Fe1 N1 2.1855(18) .
Fe1 Cl1 2.3302(7) 2
Fe1 Cl1 2.3302(7) .
N1 C4 1.340(3) .
N1 N2 1.345(2) .
C1 C2 1.387(3) .
C1 C2 1.387(3) 2
C1 H1 0.9300 .
N2 C6 1.346(3) .
C2 C3 1.386(3) .
C2 H2 0.9300 .
C3 N3 1.347(2) .
C3 C4 1.462(3) .
N3 C3 1.347(2) 2
C4 C5 1.398(3) .
C5 C6 1.365(3) .
C5 H6 0.9300 .
C6 H7 0.9300 .
